data_4118660
loop_
_publ_author_name
'Iou-Sheng Ke'
'Mykhaylo Myahkostupov'
'Felix N. Castellano'
'Fran\,cois P. Gabba\"i'

_publ_section_title
;
 Stibonium Ions for the Fluorescence Turn-On Sensing of F-in Drinking
 Water at Parts per Million Concentrations
;
_journal_name_full 'Journal of the American Chemical Society'
_journal_page_first 15309
_journal_page_last 15311
_journal_paper_doi 10.1021/ja308194w
_journal_volume 134
_journal_year 2012
_chemical_formula_moiety 'C32 H24 Sb, C F3 O3 S'
_chemical_formula_sum 'C33 H24 F3 O3 S Sb'
_chemical_formula_weight 679.33
_chemical_name_systematic
; 
 ? 
;
_space_group_IT_number 2
_symmetry_cell_setting triclinic
_symmetry_space_group_name_Hall '-P 1'
_symmetry_space_group_name_H-M 'P -1'
_atom_sites_solution_hydrogens geom
_atom_sites_solution_primary direct
_atom_sites_solution_secondary difmap
_audit_creation_method SHELXL-97
_cell_angle_alpha 94.664(3)
_cell_angle_beta 107.251(2)
_cell_angle_gamma 106.439(3)
_cell_formula_units_Z 2
_cell_length_a 9.545(2)
_cell_length_b 11.803(3)
_cell_length_c 13.848(4)
_cell_measurement_reflns_used 9481
_cell_measurement_temperature 110(2)
_cell_measurement_theta_max 28.13
_cell_measurement_theta_min 2.18
_cell_volume 1405.6(6)
_computing_cell_refinement 'Bruker APEX-II'
_computing_data_collection 'Bruker APEX-II'
_computing_data_reduction 'Bruker APEX-II'
_computing_molecular_graphics 'Bruker SHELXTL'
_computing_publication_material 'Bruker SHELXTL'
_computing_structure_refinement 'SHELXL-97 (Sheldrick, 1997)'
_computing_structure_solution 'SHELXS-97 (Sheldrick, 1990)'
_diffrn_ambient_temperature 110(2)
_diffrn_measured_fraction_theta_full 0.995
_diffrn_measured_fraction_theta_max 0.995
_diffrn_measurement_device_type 'BRUKE APEX-II CCD'
_diffrn_measurement_method 'phi and omega scans'
_diffrn_radiation_monochromator graphite
_diffrn_radiation_source 'fine-focus sealed tube'
_diffrn_radiation_type MoK\a
_diffrn_radiation_wavelength 0.71073
_diffrn_reflns_av_R_equivalents 0.0203
_diffrn_reflns_av_sigmaI/netI 0.0232
_diffrn_reflns_limit_h_max 11
_diffrn_reflns_limit_h_min -11
_diffrn_reflns_limit_k_max 14
_diffrn_reflns_limit_k_min -14
_diffrn_reflns_limit_l_max 16
_diffrn_reflns_limit_l_min -16
_diffrn_reflns_number 13411
_diffrn_reflns_theta_full 25.00
_diffrn_reflns_theta_max 25.00
_diffrn_reflns_theta_min 1.57
_exptl_absorpt_coefficient_mu 1.110
_exptl_absorpt_correction_T_max 0.8086
_exptl_absorpt_correction_T_min 0.6351
_exptl_absorpt_correction_type multi-scan
_exptl_absorpt_process_details SADABS
_exptl_crystal_colour Yellow
_exptl_crystal_density_diffrn 1.605
_exptl_crystal_description Block
_exptl_crystal_F_000 680
_exptl_crystal_size_max 0.45
_exptl_crystal_size_mid 0.35
_exptl_crystal_size_min 0.20
_refine_diff_density_max 0.514
_refine_diff_density_min -0.295
_refine_diff_density_rms 0.056
_refine_ls_extinction_method none
_refine_ls_goodness_of_fit_ref 1.035
_refine_ls_hydrogen_treatment constr
_refine_ls_matrix_type full
_refine_ls_number_parameters 370
_refine_ls_number_reflns 4927
_refine_ls_number_restraints 0
_refine_ls_restrained_S_all 1.035
_refine_ls_R_factor_all 0.0226
_refine_ls_R_factor_gt 0.0211
_refine_ls_shift/su_max 0.003
_refine_ls_shift/su_mean 0.000
_refine_ls_structure_factor_coef Fsqd
_refine_ls_weighting_details 'calc w=1/[\s^2^(Fo^2^)+(0.0243P)^2^+0.9551P] where P=(Fo^2^+2Fc^2^)/3'
_refine_ls_weighting_scheme calc
_refine_ls_wR_factor_gt 0.0516
_refine_ls_wR_factor_ref 0.0523
_reflns_number_gt 4668
_reflns_number_total 4927
_reflns_threshold_expression >2sigma(I)
_cod_data_source_file ja308194w_si_002.cif
_cod_data_source_block '[1]OTf'
_cod_database_code 4118660

loop_
_symmetry_equiv_pos_as_xyz
'x, y, z'
'-x, -y, -z'

loop_
_atom_site_label
_atom_site_type_symbol
_atom_site_fract_x
_atom_site_fract_y
_atom_site_fract_z
_atom_site_U_iso_or_equiv
_atom_site_adp_type
_atom_site_occupancy
_atom_site_symmetry_multiplicity
_atom_site_calc_flag
_atom_site_refinement_flags
Sb1 Sb 0.486493(15) 0.148732(12) 0.774989(10) 0.02005(6) Uani 1 1 d .
S1 S 0.24480(6) 0.51728(5) 0.22427(4) 0.02582(12) Uani 1 1 d .
F1 F 0.15222(18) 0.41305(12) 0.03070(10) 0.0420(4) Uani 1 1 d .
F2 F -0.03296(16) 0.41437(14) 0.08862(12) 0.0473(4) Uani 1 1 d .
F3 F 0.09666(17) 0.29393(12) 0.13243(11) 0.0395(3) Uani 1 1 d .
O1 O 0.38573(19) 0.49015(15) 0.23937(13) 0.0368(4) Uani 1 1 d .
O2 O 0.1754(2) 0.49302(15) 0.30218(13) 0.0361(4) Uani 1 1 d .
O3 O 0.24591(19) 0.62987(13) 0.18966(12) 0.0316(4) Uani 1 1 d .
C1 C 0.4210(2) 0.24017(18) 0.65307(16) 0.0209(4) Uani 1 1 d .
C2 C 0.3035(2) 0.29059(18) 0.65121(16) 0.0226(4) Uani 1 1 d .
C3 C 0.2178(2) 0.2777(2) 0.72084(17) 0.0269(5) Uani 1 1 d .
H3A H 0.2387 0.2307 0.7725 0.032 Uiso 1 1 calc R
C4 C 0.1075(3) 0.3307(2) 0.71508(19) 0.0322(5) Uani 1 1 d .
H4A H 0.0530 0.3204 0.7628 0.039 Uiso 1 1 calc R
C5 C 0.0724(3) 0.4011(2) 0.6392(2) 0.0346(6) Uani 1 1 d .
H5A H -0.0037 0.4391 0.6368 0.041 Uiso 1 1 calc R
C6 C 0.1476(3) 0.4141(2) 0.57025(19) 0.0329(5) Uani 1 1 d .
H6A H 0.1226 0.4608 0.5190 0.039 Uiso 1 1 calc R
C7 C 0.2634(2) 0.35962(19) 0.57247(17) 0.0254(5) Uani 1 1 d .
C8 C 0.3378(3) 0.37118(19) 0.49972(17) 0.0279(5) Uani 1 1 d .
H8A H 0.3106 0.4169 0.4481 0.033 Uiso 1 1 calc R
C9 C 0.4499(3) 0.31844(19) 0.49986(16) 0.0260(5) Uani 1 1 d .
C10 C 0.5249(3) 0.3312(2) 0.42431(17) 0.0321(5) Uani 1 1 d .
H10A H 0.4940 0.3740 0.3710 0.039 Uiso 1 1 calc R
C11 C 0.6387(3) 0.2837(2) 0.42705(18) 0.0353(6) Uani 1 1 d .
H11A H 0.6878 0.2941 0.3764 0.042 Uiso 1 1 calc R
C12 C 0.6848(3) 0.2190(2) 0.50463(18) 0.0330(5) Uani 1 1 d .
H12A H 0.7651 0.1859 0.5060 0.040 Uiso 1 1 calc R
C13 C 0.6160(3) 0.2032(2) 0.57773(17) 0.0277(5) Uani 1 1 d .
H13A H 0.6491 0.1590 0.6293 0.033 Uiso 1 1 calc R
C14 C 0.4957(2) 0.25117(18) 0.57884(16) 0.0232(5) Uani 1 1 d .
C15 C 0.6789(2) 0.08653(19) 0.79959(16) 0.0220(4) Uani 1 1 d .
C16 C 0.8161(3) 0.1455(2) 0.87869(17) 0.0269(5) Uani 1 1 d .
H16A H 0.8264 0.2163 0.9219 0.032 Uiso 1 1 calc R
C17 C 0.9386(3) 0.1002(2) 0.89414(19) 0.0323(5) Uani 1 1 d .
H17A H 1.0334 0.1402 0.9483 0.039 Uiso 1 1 calc R
C18 C 0.9234(3) -0.0027(2) 0.83128(19) 0.0305(5) Uani 1 1 d .
H18A H 1.0082 -0.0327 0.8420 0.037 Uiso 1 1 calc R
C19 C 0.7862(3) -0.0619(2) 0.75328(18) 0.0288(5) Uani 1 1 d .
H19A H 0.7761 -0.1330 0.7106 0.035 Uiso 1 1 calc R
C20 C 0.6625(3) -0.0178(2) 0.73693(17) 0.0261(5) Uani 1 1 d .
H20A H 0.5673 -0.0586 0.6833 0.031 Uiso 1 1 calc R
C21 C 0.4867(3) 0.2218(2) 0.91948(16) 0.0255(5) Uani 1 1 d .
C22 C 0.5814(4) 0.3343(2) 0.9718(2) 0.0467(7) Uani 1 1 d .
H22A H 0.6523 0.3828 0.9441 0.056 Uiso 1 1 calc R
C23 C 0.5726(4) 0.3768(3) 1.0658(2) 0.0591(9) Uani 1 1 d .
H23A H 0.6371 0.4549 1.1023 0.071 Uiso 1 1 calc R
C24 C 0.4707(4) 0.3060(3) 1.1061(2) 0.0499(8) Uani 1 1 d .
H24A H 0.4647 0.3355 1.1702 0.060 Uiso 1 1 calc R
C25 C 0.3781(3) 0.1933(3) 1.0543(2) 0.0456(7) Uani 1 1 d .
H25A H 0.3089 0.1443 1.0828 0.055 Uiso 1 1 calc R
C26 C 0.3849(3) 0.1508(3) 0.96089(18) 0.0351(6) Uani 1 1 d .
H26A H 0.3198 0.0727 0.9247 0.042 Uiso 1 1 calc R
C27 C 0.2995(2) -0.01352(19) 0.73173(17) 0.0242(5) Uani 1 1 d .
C28 C 0.1682(3) -0.0284(2) 0.64827(17) 0.0268(5) Uani 1 1 d .
H28A H 0.1633 0.0334 0.6088 0.032 Uiso 1 1 calc R
C29 C 0.0438(3) -0.1342(2) 0.62261(19) 0.0312(5) Uani 1 1 d .
H29A H -0.0461 -0.1449 0.5652 0.037 Uiso 1 1 calc R
C30 C 0.0504(3) -0.2234(2) 0.6799(2) 0.0331(5) Uani 1 1 d .
H30A H -0.0355 -0.2950 0.6624 0.040 Uiso 1 1 calc R
C31 C 0.1813(3) -0.2096(2) 0.7627(2) 0.0364(6) Uani 1 1 d .
H31A H 0.1856 -0.2717 0.8020 0.044 Uiso 1 1 calc R
C32 C 0.3059(3) -0.1052(2) 0.7883(2) 0.0324(5) Uani 1 1 d .
H32A H 0.3964 -0.0959 0.8448 0.039 Uiso 1 1 calc R
C33 C 0.1079(3) 0.4045(2) 0.11288(18) 0.0319(5) Uani 1 1 d .

loop_
_atom_site_aniso_label
_atom_site_aniso_U_11
_atom_site_aniso_U_22
_atom_site_aniso_U_33
_atom_site_aniso_U_23
_atom_site_aniso_U_13
_atom_site_aniso_U_12
Sb1 0.01756(8) 0.02198(9) 0.02142(8) 0.00340(6) 0.00664(6) 0.00759(6)
S1 0.0276(3) 0.0205(3) 0.0253(3) 0.0000(2) 0.0028(2) 0.0093(2)
F1 0.0547(9) 0.0330(8) 0.0274(7) -0.0020(6) 0.0084(7) 0.0054(7)
F2 0.0278(8) 0.0467(9) 0.0530(10) 0.0034(7) -0.0042(7) 0.0102(7)
F3 0.0461(9) 0.0214(7) 0.0420(8) 0.0012(6) 0.0082(7) 0.0053(6)
O1 0.0286(9) 0.0293(9) 0.0451(10) -0.0038(8) 0.0009(8) 0.0132(7)
O2 0.0447(10) 0.0314(9) 0.0332(9) 0.0052(7) 0.0133(8) 0.0138(8)
O3 0.0368(9) 0.0227(8) 0.0309(9) 0.0025(7) 0.0046(7) 0.0107(7)
C1 0.0202(10) 0.0203(10) 0.0191(10) 0.0022(8) 0.0042(8) 0.0044(8)
C2 0.0177(10) 0.0189(10) 0.0239(11) 0.0001(9) 0.0019(9) 0.0011(8)
C3 0.0239(11) 0.0290(12) 0.0268(12) 0.0049(10) 0.0066(9) 0.0092(10)
C4 0.0250(12) 0.0358(13) 0.0361(13) 0.0034(11) 0.0100(10) 0.0113(10)
C5 0.0260(12) 0.0306(13) 0.0461(15) 0.0036(11) 0.0063(11) 0.0146(10)
C6 0.0261(12) 0.0274(12) 0.0380(14) 0.0078(10) -0.0003(11) 0.0089(10)
C7 0.0207(11) 0.0204(11) 0.0261(12) 0.0012(9) 0.0001(9) 0.0021(9)
C8 0.0258(12) 0.0224(11) 0.0234(11) 0.0049(9) -0.0004(9) -0.0013(9)
C9 0.0247(11) 0.0210(11) 0.0211(11) -0.0009(9) 0.0034(9) -0.0038(9)
C10 0.0377(14) 0.0271(12) 0.0208(12) 0.0013(9) 0.0083(10) -0.0036(10)
C11 0.0416(15) 0.0302(13) 0.0276(13) -0.0040(10) 0.0194(11) -0.0038(11)
C12 0.0329(13) 0.0296(13) 0.0344(13) -0.0035(10) 0.0176(11) 0.0028(10)
C13 0.0268(12) 0.0263(12) 0.0273(12) 0.0003(9) 0.0098(10) 0.0053(9)
C14 0.0218(11) 0.0190(10) 0.0213(11) -0.0015(8) 0.0053(9) -0.0012(9)
C15 0.0195(10) 0.0229(11) 0.0259(11) 0.0068(9) 0.0081(9) 0.0088(9)
C16 0.0253(11) 0.0239(11) 0.0277(12) 0.0000(9) 0.0042(10) 0.0087(9)
C17 0.0231(12) 0.0304(13) 0.0361(13) 0.0022(10) 0.0003(10) 0.0087(10)
C18 0.0259(12) 0.0301(13) 0.0407(14) 0.0082(11) 0.0123(11) 0.0153(10)
C19 0.0280(12) 0.0242(12) 0.0356(13) -0.0002(10) 0.0128(10) 0.0097(10)
C20 0.0216(11) 0.0252(11) 0.0278(12) 0.0000(9) 0.0062(9) 0.0056(9)
C21 0.0261(11) 0.0351(13) 0.0217(11) 0.0073(10) 0.0088(9) 0.0180(10)
C22 0.0662(19) 0.0373(15) 0.0373(15) 0.0009(12) 0.0244(14) 0.0119(14)
C23 0.090(3) 0.0445(17) 0.0416(17) -0.0062(14) 0.0192(17) 0.0269(17)
C24 0.068(2) 0.080(2) 0.0272(14) 0.0136(15) 0.0212(14) 0.0551(19)
C25 0.0378(15) 0.081(2) 0.0309(14) 0.0190(15) 0.0176(12) 0.0301(15)
C26 0.0273(12) 0.0531(16) 0.0268(13) 0.0120(11) 0.0097(10) 0.0141(11)
C27 0.0194(11) 0.0224(11) 0.0310(12) 0.0021(9) 0.0102(9) 0.0059(9)
C28 0.0275(12) 0.0249(12) 0.0281(12) 0.0016(9) 0.0103(10) 0.0083(9)
C29 0.0230(12) 0.0303(13) 0.0348(13) -0.0010(10) 0.0082(10) 0.0038(10)
C30 0.0267(12) 0.0259(12) 0.0455(15) -0.0003(11) 0.0163(11) 0.0041(10)
C31 0.0335(13) 0.0268(13) 0.0550(16) 0.0149(12) 0.0199(12) 0.0116(11)
C32 0.0240(12) 0.0312(13) 0.0435(14) 0.0099(11) 0.0096(11) 0.0118(10)
C33 0.0297(13) 0.0257(12) 0.0318(13) 0.0019(10) 0.0015(10) 0.0064(10)

loop_
_atom_type_symbol
_atom_type_description
_atom_type_scat_dispersion_real
_atom_type_scat_dispersion_imag
_atom_type_scat_source
C C 0.0033 0.0016 'International Tables Vol C Tables 4.2.6.8 and 6.1.1.4'
H H 0.0000 0.0000 'International Tables Vol C Tables 4.2.6.8 and 6.1.1.4'
F F 0.0171 0.0103 'International Tables Vol C Tables 4.2.6.8 and 6.1.1.4'
O O 0.0106 0.0060 'International Tables Vol C Tables 4.2.6.8 and 6.1.1.4'
S S 0.1246 0.1234 'International Tables Vol C Tables 4.2.6.8 and 6.1.1.4'
Sb Sb -0.5866 1.5461 'International Tables Vol C Tables 4.2.6.8 and 6.1.1.4'

loop_
_geom_angle_atom_site_label_1
_geom_angle_atom_site_label_2
_geom_angle_atom_site_label_3
_geom_angle
C1 Sb1 C27 102.27(8)
C1 Sb1 C15 121.88(8)
C27 Sb1 C15 102.02(8)
C1 Sb1 C21 116.36(8)
C27 Sb1 C21 103.02(9)
C15 Sb1 C21 108.15(8)
O1 S1 O2 115.50(11)
O1 S1 O3 114.59(10)
O2 S1 O3 115.11(10)
O1 S1 C33 102.98(10)
O2 S1 C33 102.71(11)
O3 S1 C33 103.41(10)
C2 C1 C14 122.39(19)
C2 C1 Sb1 117.13(15)
C14 C1 Sb1 120.47(15)
C1 C2 C3 125.2(2)
C1 C2 C7 118.14(19)
C3 C2 C7 116.64(19)
C4 C3 C2 121.8(2)
C4 C3 H3A 119.1
C2 C3 H3A 119.1
C3 C4 C5 121.0(2)
C3 C4 H4A 119.5
C5 C4 H4A 119.5
C6 C5 C4 119.7(2)
C6 C5 H5A 120.2
C4 C5 H5A 120.2
C5 C6 C7 121.6(2)
C5 C6 H6A 119.2
C7 C6 H6A 119.2
C8 C7 C6 121.2(2)
C8 C7 C2 119.4(2)
C6 C7 C2 119.4(2)
C9 C8 C7 122.3(2)
C9 C8 H8A 118.9
C7 C8 H8A 118.9
C8 C9 C10 121.5(2)
C8 C9 C14 119.8(2)
C10 C9 C14 118.7(2)
C11 C10 C9 121.3(2)
C11 C10 H10A 119.3
C9 C10 H10A 119.3
C10 C11 C12 120.1(2)
C10 C11 H11A 119.9
C12 C11 H11A 119.9
C13 C12 C11 120.8(2)
C13 C12 H12A 119.6
C11 C12 H12A 119.6
C12 C13 C14 121.6(2)
C12 C13 H13A 119.2
C14 C13 H13A 119.2
C1 C14 C13 124.7(2)
C1 C14 C9 117.9(2)
C13 C14 C9 117.4(2)
C16 C15 C20 120.7(2)
C16 C15 Sb1 120.79(16)
C20 C15 Sb1 118.47(15)
C15 C16 C17 119.1(2)
C15 C16 H16A 120.4
C17 C16 H16A 120.4
C18 C17 C16 120.4(2)
C18 C17 H17A 119.8
C16 C17 H17A 119.8
C19 C18 C17 120.3(2)
C19 C18 H18A 119.8
C17 C18 H18A 119.8
C18 C19 C20 120.0(2)
C18 C19 H19A 120.0
C20 C19 H19A 120.0
C19 C20 C15 119.5(2)
C19 C20 H20A 120.3
C15 C20 H20A 120.3
C22 C21 C26 120.1(2)
C22 C21 Sb1 122.86(18)
C26 C21 Sb1 117.04(18)
C21 C22 C23 119.4(3)
C21 C22 H22A 120.3
C23 C22 H22A 120.3
C24 C23 C22 120.2(3)
C24 C23 H23A 119.9
C22 C23 H23A 119.9
C25 C24 C23 120.2(3)
C25 C24 H24A 119.9
C23 C24 H24A 119.9
C24 C25 C26 120.1(3)
C24 C25 H25A 120.0
C26 C25 H25A 120.0
C25 C26 C21 120.1(3)
C25 C26 H26A 120.0
C21 C26 H26A 120.0
C28 C27 C32 119.6(2)
C28 C27 Sb1 120.27(16)
C32 C27 Sb1 120.15(16)
C27 C28 C29 119.7(2)
C27 C28 H28A 120.2
C29 C28 H28A 120.2
C30 C29 C28 120.3(2)
C30 C29 H29A 119.9
C28 C29 H29A 119.9
C29 C30 C31 120.4(2)
C29 C30 H30A 119.8
C31 C30 H30A 119.8
C32 C31 C30 119.7(2)
C32 C31 H31A 120.1
C30 C31 H31A 120.1
C31 C32 C27 120.3(2)
C31 C32 H32A 119.8
C27 C32 H32A 119.8
F2 C33 F1 108.13(19)
F2 C33 F3 107.50(19)
F1 C33 F3 107.00(19)
F2 C33 S1 111.51(16)
F1 C33 S1 111.92(16)
F3 C33 S1 110.57(16)

loop_
_geom_bond_atom_site_label_1
_geom_bond_atom_site_label_2
_geom_bond_distance
Sb1 C1 2.112(2)
Sb1 C27 2.111(2)
Sb1 C15 2.112(2)
Sb1 C21 2.113(2)
S1 O1 1.4296(17)
S1 O2 1.4325(18)
S1 O3 1.4472(16)
S1 C33 1.829(2)
F1 C33 1.328(3)
F2 C33 1.327(3)
F3 C33 1.336(3)
C1 C2 1.405(3)
C1 C14 1.409(3)
C2 C3 1.430(3)
C2 C7 1.440(3)
C3 C4 1.356(3)
C3 H3A 0.9500
C4 C5 1.413(3)
C4 H4A 0.9500
C5 C6 1.349(4)
C5 H5A 0.9500
C6 C7 1.422(3)
C6 H6A 0.9500
C7 C8 1.389(3)
C8 C9 1.382(3)
C8 H8A 0.9500
C9 C10 1.428(3)
C9 C14 1.439(3)
C10 C11 1.348(4)
C10 H10A 0.9500
C11 C12 1.405(4)
C11 H11A 0.9500
C12 C13 1.359(3)
C12 H12A 0.9500
C13 C14 1.420(3)
C13 H13A 0.9500
C15 C16 1.382(3)
C15 C20 1.389(3)
C16 C17 1.387(3)
C16 H16A 0.9500
C17 C18 1.382(3)
C17 H17A 0.9500
C18 C19 1.375(3)
C18 H18A 0.9500
C19 C20 1.388(3)
C19 H19A 0.9500
C20 H20A 0.9500
C21 C22 1.371(4)
C21 C26 1.387(3)
C22 C23 1.392(4)
C22 H22A 0.9500
C23 C24 1.376(5)
C23 H23A 0.9500
C24 C25 1.367(4)
C24 H24A 0.9500
C25 C26 1.376(4)
C25 H25A 0.9500
C26 H26A 0.9500
C27 C28 1.385(3)
C27 C32 1.390(3)
C28 C29 1.391(3)
C28 H28A 0.9500
C29 C30 1.373(3)
C29 H29A 0.9500
C30 C31 1.381(4)
C30 H30A 0.9500
C31 C32 1.381(3)
C31 H31A 0.9500
C32 H32A 0.9500

loop_
_geom_torsion_atom_site_label_1
_geom_torsion_atom_site_label_2
_geom_torsion_atom_site_label_3
_geom_torsion_atom_site_label_4
_geom_torsion
C27 Sb1 C1 C2 74.95(17)
C15 Sb1 C1 C2 -172.33(14)
C21 Sb1 C1 C2 -36.47(18)
C27 Sb1 C1 C14 -106.32(17)
C15 Sb1 C1 C14 6.4(2)
C21 Sb1 C1 C14 142.26(16)
C14 C1 C2 C3 176.6(2)
Sb1 C1 C2 C3 -4.7(3)
C14 C1 C2 C7 -2.4(3)
Sb1 C1 C2 C7 176.28(15)
C1 C2 C3 C4 179.0(2)
C7 C2 C3 C4 -1.9(3)
C2 C3 C4 C5 0.2(4)
C3 C4 C5 C6 1.2(4)
C4 C5 C6 C7 -0.7(4)
C5 C6 C7 C8 178.5(2)
C5 C6 C7 C2 -1.1(3)
C1 C2 C7 C8 1.9(3)
C3 C2 C7 C8 -177.25(19)
C1 C2 C7 C6 -178.5(2)
C3 C2 C7 C6 2.4(3)
C6 C7 C8 C9 -179.6(2)
C2 C7 C8 C9 0.0(3)
C7 C8 C9 C10 179.9(2)
C7 C8 C9 C14 -1.5(3)
C8 C9 C10 C11 177.3(2)
C14 C9 C10 C11 -1.3(3)
C9 C10 C11 C12 0.7(3)
C10 C11 C12 C13 0.0(4)
C11 C12 C13 C14 0.0(3)
C2 C1 C14 C13 179.3(2)
Sb1 C1 C14 C13 0.6(3)
C2 C1 C14 C9 1.0(3)
Sb1 C1 C14 C9 -177.67(14)
C12 C13 C14 C1 -178.9(2)
C12 C13 C14 C9 -0.6(3)
C8 C9 C14 C1 1.0(3)
C10 C9 C14 C1 179.64(19)
C8 C9 C14 C13 -177.4(2)
C10 C9 C14 C13 1.2(3)
C1 Sb1 C15 C16 104.88(18)
C27 Sb1 C15 C16 -142.27(18)
C21 Sb1 C15 C16 -34.1(2)
C1 Sb1 C15 C20 -77.61(19)
C27 Sb1 C15 C20 35.24(18)
C21 Sb1 C15 C20 143.43(17)
C20 C15 C16 C17 0.9(3)
Sb1 C15 C16 C17 178.31(17)
C15 C16 C17 C18 -0.1(4)
C16 C17 C18 C19 -0.6(4)
C17 C18 C19 C20 0.5(4)
C18 C19 C20 C15 0.3(3)
C16 C15 C20 C19 -1.0(3)
Sb1 C15 C20 C19 -178.48(17)
C1 Sb1 C21 C22 -62.5(2)
C27 Sb1 C21 C22 -173.4(2)
C15 Sb1 C21 C22 79.1(2)
C1 Sb1 C21 C26 117.26(17)
C27 Sb1 C21 C26 6.28(19)
C15 Sb1 C21 C26 -101.22(18)
C26 C21 C22 C23 -0.9(4)
Sb1 C21 C22 C23 178.9(2)
C21 C22 C23 C24 0.5(5)
C22 C23 C24 C25 0.3(5)
C23 C24 C25 C26 -0.8(4)
C24 C25 C26 C21 0.5(4)
C22 C21 C26 C25 0.3(4)
Sb1 C21 C26 C25 -179.39(18)
C1 Sb1 C27 C28 -7.79(19)
C15 Sb1 C27 C28 -134.58(18)
C21 Sb1 C27 C28 113.33(18)
C1 Sb1 C27 C32 173.64(18)
C15 Sb1 C27 C32 46.84(19)
C21 Sb1 C27 C32 -65.25(19)
C32 C27 C28 C29 0.7(3)
Sb1 C27 C28 C29 -177.93(16)
C27 C28 C29 C30 0.3(3)
C28 C29 C30 C31 -0.8(4)
C29 C30 C31 C32 0.3(4)
C30 C31 C32 C27 0.7(4)
C28 C27 C32 C31 -1.2(3)
Sb1 C27 C32 C31 177.43(18)
O1 S1 C33 F2 178.58(16)
O2 S1 C33 F2 58.26(19)
O3 S1 C33 F2 -61.81(19)
O1 S1 C33 F1 -60.14(18)
O2 S1 C33 F1 179.53(16)
O3 S1 C33 F1 59.46(18)
O1 S1 C33 F3 59.04(19)
O2 S1 C33 F3 -61.29(18)
O3 S1 C33 F3 178.64(16)

loop_
_cod_related_entry_id
_cod_related_entry_database
_cod_related_entry_code
1 ChemSpider 30660661
